data_7015227
loop_
_publ_author_name
'Li, Jian-Rong'
'Huang, Xiao-Ying'

_publ_section_title
;
 [(Me)2NH2](0.75)[Ag(1.25)SnSe3]: a three-dimensionally microporous
 chalcogenide exhibiting framework flexibility upon ion-exchange.
;
_journal_issue 17
_journal_name_full 'Dalton transactions (Cambridge, England : 2003)'
_journal_page_first 4387
_journal_page_last 4390
_journal_paper_doi 10.1039/c0dt01381a
_journal_volume 40
_journal_year 2011
_chemical_formula_moiety 'C0.2 H0.8 N0.1, Ag1.25 Se3 Sn, Rb0.65, H1.5 O0.75'
_chemical_formula_sum 'C0.2 H2.3 Ag1.25 N0.1 O0.75 Rb0.65 Se3 Sn'
_chemical_formula_weight 564.08
_chemical_name_systematic
;
?
;
_space_group_IT_number 113
_symmetry_cell_setting tetragonal
_symmetry_space_group_name_Hall 'P -4 2ab'
_symmetry_space_group_name_H-M 'P -4 21 m'
_atom_sites_solution_primary direct
_atom_sites_solution_secondary difmap
_audit_creation_method SHELXL-97
_cell_angle_alpha 90.00
_cell_angle_beta 90.00
_cell_angle_gamma 90.00
_cell_formula_units_Z 8
_cell_length_a 13.998(2)
_cell_length_b 13.998(2)
_cell_length_c 8.6852(17)
_cell_measurement_reflns_used 1533
_cell_measurement_temperature 293(2)
_cell_measurement_theta_max 27.4603
_cell_measurement_theta_min 2.0574
_cell_volume 1701.8(5)
_computing_cell_refinement 'CrystalClear (Rigaku Inc., 2007)'
_computing_data_collection 'CrystalClear (Rigaku Inc., 2007)'
_computing_data_reduction 'CrystalClear (Rigaku Inc., 2007)'
_computing_structure_refinement 'SHELXL-97 (Sheldrick, 1997)'
_computing_structure_solution 'SHELXS-97 (Sheldrick, 1990)'
_diffrn_ambient_temperature 293(2)
_diffrn_detector_area_resol_mean 13.6612
_diffrn_measured_fraction_theta_full 0.997
_diffrn_measured_fraction_theta_max 0.997
_diffrn_measurement_device_type 'Rigaku SCXmini'
_diffrn_measurement_method CCD_Profile_fitting
_diffrn_radiation_monochromator graphite
_diffrn_radiation_source 'fine-focus sealed tube'
_diffrn_radiation_type MoK\a
_diffrn_radiation_wavelength 0.71073
_diffrn_reflns_av_R_equivalents 0.0888
_diffrn_reflns_av_sigmaI/netI 0.0524
_diffrn_reflns_limit_h_max 15
_diffrn_reflns_limit_h_min -18
_diffrn_reflns_limit_k_max 17
_diffrn_reflns_limit_k_min -18
_diffrn_reflns_limit_l_max 11
_diffrn_reflns_limit_l_min -10
_diffrn_reflns_number 13288
_diffrn_reflns_theta_full 27.49
_diffrn_reflns_theta_max 27.49
_diffrn_reflns_theta_min 2.76
_diffrn_standards_decay_% none
_diffrn_standards_number 1192
_exptl_absorpt_coefficient_mu 22.227
_exptl_absorpt_correction_T_max 1.0000
_exptl_absorpt_correction_T_min 0.6967
_exptl_absorpt_correction_type multi-scan
_exptl_absorpt_process_details 'CrystalClear (Rigaku Inc., 2007)'
_exptl_crystal_colour 'dark red'
_exptl_crystal_density_diffrn 4.403
_exptl_crystal_density_method 'not measured'
_exptl_crystal_description lathe
_exptl_crystal_F_000 1960
_exptl_crystal_size_max 0.11
_exptl_crystal_size_mid 0.10
_exptl_crystal_size_min 0.09
_refine_diff_density_max 1.066
_refine_diff_density_min -1.083
_refine_diff_density_rms 0.245
_refine_ls_abs_structure_details 'Flack H D (1983), Acta Cryst. A39, 876-881'
_refine_ls_abs_structure_Flack 0.31(3)
_refine_ls_extinction_method none
_refine_ls_goodness_of_fit_ref 1.084
_refine_ls_hydrogen_treatment none
_refine_ls_matrix_type full
_refine_ls_number_parameters 84
_refine_ls_number_reflns 2066
_refine_ls_number_restraints 0
_refine_ls_restrained_S_all 1.084
_refine_ls_R_factor_all 0.0760
_refine_ls_R_factor_gt 0.0639
_refine_ls_shift/su_max 0.000
_refine_ls_shift/su_mean 0.000
_refine_ls_structure_factor_coef Fsqd
_refine_ls_weighting_details 'calc w=1/[\s^2^(Fo^2^)+(0.0700P)^2^+8.5000P] where P=(Fo^2^+2Fc^2^)/3'
_refine_ls_weighting_scheme calc
_refine_ls_wR_factor_gt 0.1399
_refine_ls_wR_factor_ref 0.1471
_reflns_number_gt 1771
_reflns_number_total 2066
_reflns_threshold_expression >2sigma(I)
_cod_data_source_file c0dt01381a.txt
_cod_data_source_block Compound-1Rb
_cod_depositor_comments
;
The following automatic conversions were performed:
'_exptl_absorpt_correction_type' value 'Multi-scan' changed to
'multi-scan' according to
'/home/saulius/struct/CIF-dictionaries/cif_core.dic' dictionary named
'cif_core.dic' version 2.4.1 from 2010-06-29.

Automatic conversion script
Id: cif_fix_enum 1555 2011-01-17 13:19:09Z saulius 
;
_cod_original_cell_volume 1701.9(5)
_cod_original_formula_sum 'C0.20 H2.30 Ag1.25 N0.10 O0.75 Rb0.65 Se3 Sn'
_cod_database_code 7015227

loop_
_symmetry_equiv_pos_as_xyz
'x, y, z'
'-x, -y, z'
'y, -x, -z'
'-y, x, -z'
'-x+1/2, y+1/2, -z'
'x+1/2, -y+1/2, -z'
'-y+1/2, -x+1/2, z'
'y+1/2, x+1/2, z'

loop_
_atom_site_label
_atom_site_type_symbol
_atom_site_fract_x
_atom_site_fract_y
_atom_site_fract_z
_atom_site_U_iso_or_equiv
_atom_site_adp_type
_atom_site_occupancy
_atom_site_symmetry_multiplicity
_atom_site_calc_flag
_atom_site_refinement_flags
_atom_site_disorder_assembly
_atom_site_disorder_group
Sn1 Sn 0.32677(8) 0.34798(7) 0.24134(14) 0.0383(3) Uani 1 1 d . . .
Ag1 Ag 0.55446(11) 0.39918(10) 0.3713(2) 0.0575(4) Uani 1 1 d . . .
Ag2 Ag 0.5000 0.5000 0.0000 0.0680(9) Uani 1 4 d S . .
Se1 Se 0.48538(12) 0.32278(13) 0.1208(2) 0.0457(4) Uani 1 1 d . . .
Se2 Se 0.29257(13) 0.49826(12) 0.3871(2) 0.0447(4) Uani 1 1 d . . .
Se3 Se 0.18897(17) 0.31103(17) 0.0542(4) 0.0588(8) Uani 1 2 d S . .
Se4 Se 0.28994(16) 0.21006(16) 0.4274(3) 0.0538(8) Uani 1 2 d S . .
Rb1A Rb 0.1409(5) 0.6409(5) 0.1446(10) 0.099(3) Uani 0.63 2 d SP . .
Rb1B Rb 0.1929(18) 0.6929(18) 0.180(2) 0.090(9) Uani 0.17 2 d SP . .
Rb2 Rb 0.1200(5) 0.3800(5) 0.6587(10) 0.101(3) Uani 0.50 2 d SP . .
O1 O 0.0673(10) 0.5673(10) 0.824(4) 0.105(11) Uani 1 2 d S . .
O2A O 0.0000 0.5000 0.400(17) 0.18(6) Uani 0.60 4 d SP . .
O2B O 0.0000 0.5000 0.28(4) 0.26(15) Uani 0.40 4 d SP . .

loop_
_atom_site_aniso_label
_atom_site_aniso_U_11
_atom_site_aniso_U_22
_atom_site_aniso_U_33
_atom_site_aniso_U_23
_atom_site_aniso_U_13
_atom_site_aniso_U_12
Sn1 0.0373(5) 0.0369(5) 0.0408(6) 0.0002(5) -0.0001(5) -0.0089(4)
Ag1 0.0535(9) 0.0510(8) 0.0679(11) -0.0008(8) -0.0073(8) -0.0075(7)
Ag2 0.0584(11) 0.0584(11) 0.087(3) 0.000 0.000 0.000
Se1 0.0475(10) 0.0499(9) 0.0397(10) -0.0022(9) 0.0084(8) 0.0029(8)
Se2 0.0420(9) 0.0412(8) 0.0510(11) -0.0043(9) 0.0016(8) 0.0010(7)
Se3 0.0628(11) 0.0628(11) 0.0507(17) 0.0216(11) -0.0216(11) -0.0264(14)
Se4 0.0555(10) 0.0555(10) 0.0504(18) 0.0166(10) -0.0166(10) -0.0218(12)
Rb1A 0.111(4) 0.111(4) 0.076(5) 0.017(4) 0.017(4) 0.035(4)
Rb1B 0.123(15) 0.123(15) 0.024(9) 0.019(10) 0.019(10) 0.073(18)
Rb2 0.110(4) 0.110(4) 0.083(6) -0.005(4) 0.005(4) -0.020(5)
O1 0.053(8) 0.053(8) 0.21(4) 0.004(10) 0.004(10) -0.022(10)
O2A 0.15(7) 0.15(7) 0.23(15) 0.000 0.000 0.10(8)
O2B 0.18(12) 0.18(12) 0.4(4) 0.000 0.000 -0.14(13)

loop_
_atom_type_symbol
_atom_type_description
_atom_type_scat_dispersion_real
_atom_type_scat_dispersion_imag
_atom_type_scat_source
C C 0.0033 0.0016 'International Tables Vol C Tables 4.2.6.8 and 6.1.1.4'
H H 0.0000 0.0000 'International Tables Vol C Tables 4.2.6.8 and 6.1.1.4'
N N 0.0061 0.0033 'International Tables Vol C Tables 4.2.6.8 and 6.1.1.4'
O O 0.0106 0.0060 'International Tables Vol C Tables 4.2.6.8 and 6.1.1.4'
Se Se -0.0929 2.2259 'International Tables Vol C Tables 4.2.6.8 and 6.1.1.4'
Ag Ag -0.8971 1.1015 'International Tables Vol C Tables 4.2.6.8 and 6.1.1.4'
Sn Sn -0.6537 1.4246 'International Tables Vol C Tables 4.2.6.8 and 6.1.1.4'
Rb Rb -0.9393 2.9676 'International Tables Vol C Tables 4.2.6.8 and 6.1.1.4'

loop_
_geom_angle_atom_site_label_1
_geom_angle_atom_site_label_2
_geom_angle_atom_site_label_3
_geom_angle
_geom_angle_site_symmetry_1
_geom_angle_site_symmetry_3
_geom_angle_publ_flag
Se1 Sn1 Se2 120.31(7) . . ?
Se1 Sn1 Se4 109.77(9) . . ?
Se2 Sn1 Se4 105.97(10) . . ?
Se1 Sn1 Se3 112.06(10) . . ?
Se2 Sn1 Se3 110.18(10) . . ?
Se4 Sn1 Se3 95.49(7) . . ?
Se1 Sn1 Rb1B 67.9(3) . 4_655 ?
Se2 Sn1 Rb1B 148.2(5) . 4_655 ?
Se4 Sn1 Rb1B 98.3(3) . 4_655 ?
Se3 Sn1 Rb1B 46.2(4) . 4_655 ?
Se2 Ag1 Se1 125.40(9) 2_665 . ?
Se2 Ag1 Se2 119.79(7) 2_665 4_656 ?
Se1 Ag1 Se2 108.83(8) . 4_656 ?
Se2 Ag1 Ag1 54.14(6) 2_665 4_656 ?
Se1 Ag1 Ag1 160.09(8) . 4_656 ?
Se2 Ag1 Ag1 83.49(8) 4_656 4_656 ?
Se2 Ag1 Ag1 114.55(8) 2_665 3_566 ?
Se1 Ag1 Ag1 114.56(8) . 3_566 ?
Se2 Ag1 Ag1 51.37(7) 4_656 3_566 ?
Ag1 Ag1 Ag1 60.49(6) 4_656 3_566 ?
Se2 Ag1 Ag1 84.54(7) 2_665 2_665 ?
Se1 Ag1 Ag1 100.63(6) . 2_665 ?
Se2 Ag1 Ag1 111.06(6) 4_656 2_665 ?
Ag1 Ag1 Ag1 59.76(3) 4_656 2_665 ?
Ag1 Ag1 Ag1 59.76(3) 3_566 2_665 ?
Se2 Ag1 Rb2 110.76(14) 2_665 4_656 ?
Se1 Ag1 Rb2 68.43(13) . 4_656 ?
Se2 Ag1 Rb2 64.69(14) 4_656 4_656 ?
Ag1 Ag1 Rb2 131.46(14) 4_656 4_656 ?
Ag1 Ag1 Rb2 113.53(14) 3_566 4_656 ?
Ag1 Ag1 Rb2 164.40(14) 2_665 4_656 ?
Se2 Ag1 Rb1B 58.9(5) 2_665 2_665 ?
Se1 Ag1 Rb1B 81.6(3) . 2_665 ?
Se2 Ag1 Rb1B 112.2(3) 4_656 2_665 ?
Ag1 Ag1 Rb1B 108.8(4) 4_656 2_665 ?
Ag1 Ag1 Rb1B 159.0(3) 3_566 2_665 ?
Ag1 Ag1 Rb1B 133.2(4) 2_665 2_665 ?
Rb2 Ag1 Rb1B 58.2(5) 4_656 2_665 ?
Se1 Ag2 Se1 98.67(3) 2_665 3_565 ?
Se1 Ag2 Se1 134.30(8) 2_665 . ?
Se1 Ag2 Se1 98.67(3) 3_565 . ?
Se1 Ag2 Se1 98.67(3) 2_665 4_655 ?
Se1 Ag2 Se1 134.30(8) 3_565 4_655 ?
Se1 Ag2 Se1 98.67(3) . 4_655 ?
Sn1 Se1 Ag1 85.49(7) . . ?
Sn1 Se1 Ag2 95.81(6) . . ?
Ag1 Se1 Ag2 85.38(7) . . ?
Sn1 Se1 Rb1A 86.33(13) . 4_655 ?
Ag1 Se1 Rb1A 159.55(14) . 4_655 ?
Ag2 Se1 Rb1A 114.10(14) . 4_655 ?
Sn1 Se1 Rb2 109.16(14) . 4_656 ?
Ag1 Se1 Rb2 73.17(14) . 4_656 ?
Ag2 Se1 Rb2 145.15(16) . 4_656 ?
Rb1A Se1 Rb2 92.0(2) 4_655 4_656 ?
Sn1 Se1 Rb1B 77.5(4) . 4_655 ?
Ag1 Se1 Rb1B 162.0(3) . 4_655 ?
Ag2 Se1 Rb1B 102.0(4) . 4_655 ?
Rb1A Se1 Rb1B 15.4(4) 4_655 4_655 ?
Rb2 Se1 Rb1B 106.7(5) 4_656 4_655 ?
Sn1 Se2 Ag1 106.38(8) . 2_665 ?
Sn1 Se2 Ag1 93.33(7) . 3_566 ?
Ag1 Se2 Ag1 74.49(8) 2_665 3_566 ?
Sn1 Se2 Rb1B 117.7(4) . . ?
Ag1 Se2 Rb1B 82.6(6) 2_665 . ?
Ag1 Se2 Rb1B 145.8(5) 3_566 . ?
Sn1 Se2 Rb1A 106.47(15) . . ?
Ag1 Se2 Rb1A 98.62(16) 2_665 . ?
Ag1 Se2 Rb1A 160.19(15) 3_566 . ?
Rb1B Se2 Rb1A 17.3(5) . . ?
Sn1 Se2 Rb2 94.02(14) . . ?
Ag1 Se2 Rb2 144.18(14) 2_665 . ?
Ag1 Se2 Rb2 75.23(15) 3_566 . ?
Rb1B Se2 Rb2 113.8(4) . . ?
Rb1A Se2 Rb2 103.5(2) . . ?
Sn1 Se3 Sn1 84.41(9) . 7 ?
Sn1 Se3 Rb1B 97.0(4) . 4_655 ?
Sn1 Se3 Rb1B 97.0(4) 7 4_655 ?
Sn1 Se3 Rb2 136.87(6) . 1_554 ?
Sn1 Se3 Rb2 136.86(6) 7 1_554 ?
Rb1B Se3 Rb2 70.6(6) 4_655 1_554 ?
Sn1 Se3 Rb1A 86.72(14) . 4_655 ?
Sn1 Se3 Rb1A 86.72(14) 7 4_655 ?
Rb1B Se3 Rb1A 13.9(5) 4_655 4_655 ?
Rb2 Se3 Rb1A 84.5(2) 1_554 4_655 ?
Sn1 Se4 Sn1 84.61(9) 7 . ?
Sn1 Se4 Rb1B 131.6(3) 7 4_656 ?
Sn1 Se4 Rb1B 131.6(3) . 4_656 ?
Sn1 Se4 Rb2 89.32(13) 7 . ?
Sn1 Se4 Rb2 89.32(13) . . ?
Rb1B Se4 Rb2 64.8(6) 4_656 . ?
Sn1 Se4 Rb1A 136.43(6) 7 4_656 ?
Sn1 Se4 Rb1A 136.43(6) . 4_656 ?
Rb1B Se4 Rb1A 14.5(6) 4_656 4_656 ?
Rb2 Se4 Rb1A 79.4(2) . 4_656 ?
Rb1B Rb1A O2B 141(6) . . ?
Rb1B Rb1A O1 134.4(14) . 1_554 ?
O2B Rb1A O1 85(6) . 1_554 ?
Rb1B Rb1A O2A 125(2) . . ?
O2B Rb1A O2A 16(6) . . ?
O1 Rb1A O2A 100.9(19) 1_554 . ?
Rb1B Rb1A Se2 78.9(7) . 8_455 ?
O2B Rb1A Se2 78(3) . 8_455 ?
O1 Rb1A Se2 122.0(2) 1_554 8_455 ?
O2A Rb1A Se2 69.8(9) . 8_455 ?
Rb1B Rb1A Se2 78.9(7) . . ?
O2B Rb1A Se2 78(3) . . ?
O1 Rb1A Se2 122.0(2) 1_554 . ?
O2A Rb1A Se2 69.8(9) . . ?
Se2 Rb1A Se2 108.2(2) 8_455 . ?
Rb1B Rb1A Se3 43.9(12) . 3_565 ?
O2B Rb1A Se3 175(6) . 3_565 ?
O1 Rb1A Se3 90.5(5) 1_554 3_565 ?
O2A Rb1A Se3 168.6(19) . 3_565 ?
Se2 Rb1A Se3 104.18(19) 8_455 3_565 ?
Se2 Rb1A Se3 104.18(19) . 3_565 ?
Rb1B Rb1A Se1 92.0(8) . 5 ?
O2B Rb1A Se1 111(3) . 5 ?
O1 Rb1A Se1 62.4(2) 1_554 5 ?
O2A Rb1A Se1 118.9(8) . 5 ?
Se2 Rb1A Se1 72.91(5) 8_455 5 ?
Se2 Rb1A Se1 170.3(3) . 5 ?
Se3 Rb1A Se1 66.48(12) 3_565 5 ?
Rb1B Rb1A Se1 92.0(8) . 3_565 ?
O2B Rb1A Se1 111(3) . 3_565 ?
O1 Rb1A Se1 62.4(2) 1_554 3_565 ?
O2A Rb1A Se1 118.9(8) . 3_565 ?
Se2 Rb1A Se1 170.3(3) 8_455 3_565 ?
Se2 Rb1A Se1 72.91(5) . 3_565 ?
Se3 Rb1A Se1 66.48(12) 3_565 3_565 ?
Se1 Rb1A Se1 104.3(2) 5 3_565 ?
Rb1B Rb1A Se4 53.0(12) . 3_566 ?
O2B Rb1A Se4 88(6) . 3_566 ?
O1 Rb1A Se4 172.6(5) 1_554 3_566 ?
O2A Rb1A Se4 71.7(18) . 3_566 ?
Se2 Rb1A Se4 56.06(12) 8_455 3_566 ?
Se2 Rb1A Se4 56.06(12) . 3_566 ?
Se3 Rb1A Se4 96.9(2) 3_565 3_566 ?
Se1 Rb1A Se4 120.70(16) 5 3_566 ?
Se1 Rb1A Se4 120.70(16) 3_565 3_566 ?
Rb1B Rb1A Rb2 3.1(12) . 3_566 ?
O2B Rb1A Rb2 138(6) . 3_566 ?
O1 Rb1A Rb2 137.5(5) 1_554 3_566 ?
O2A Rb1A Rb2 121.6(19) . 3_566 ?
Se2 Rb1A Rb2 77.15(17) 8_455 3_566 ?
Se2 Rb1A Rb2 77.15(17) . 3_566 ?
Se3 Rb1A Rb2 46.98(16) 3_565 3_566 ?
Se1 Rb1A Rb2 93.93(17) 5 3_566 ?
Se1 Rb1A Rb2 93.93(17) 3_565 3_566 ?
Se4 Rb1A Rb2 49.93(15) 3_566 3_566 ?
Rb1A Rb1B Se3 122.2(14) . 3_565 ?
Rb1A Rb1B Se4 112.4(16) . 3_566 ?
Se3 Rb1B Se4 125.4(11) 3_565 3_566 ?
Rb1A Rb1B Se2 83.8(10) . 8_455 ?
Se3 Rb1B Se2 122.2(5) 3_565 8_455 ?
Se4 Rb1B Se2 61.5(3) 3_566 8_455 ?
Rb1A Rb1B Se2 83.8(10) . . ?
Se3 Rb1B Se2 122.2(5) 3_565 . ?
Se4 Rb1B Se2 61.5(3) 3_566 . ?
Se2 Rb1B Se2 110.3(6) 8_455 . ?
Rb1A Rb1B Rb2 176.0(15) . 3_566 ?
Se3 Rb1B Rb2 61.7(6) 3_565 3_566 ?
Se4 Rb1B Rb2 63.6(5) 3_566 3_566 ?
Se2 Rb1B Rb2 94.0(6) 8_455 3_566 ?
Se2 Rb1B Rb2 94.0(6) . 3_566 ?
Rb1A Rb1B Se1 72.6(8) . 5 ?
Se3 Rb1B Se1 70.4(3) 3_565 5 ?
Se4 Rb1B Se1 130.9(2) 3_566 5 ?
Se2 Rb1B Se1 71.15(17) 8_455 5 ?
Se2 Rb1B Se1 156.1(11) . 5 ?
Rb2 Rb1B Se1 109.8(6) 3_566 5 ?
Rb1A Rb1B Se1 72.6(8) . 3_565 ?
Se3 Rb1B Se1 70.4(3) 3_565 3_565 ?
Se4 Rb1B Se1 130.9(2) 3_566 3_565 ?
Se2 Rb1B Se1 156.1(11) 8_455 3_565 ?
Se2 Rb1B Se1 71.15(17) . 3_565 ?
Rb2 Rb1B Se1 109.8(6) 3_566 3_565 ?
Se1 Rb1B Se1 97.9(5) 5 3_565 ?
Rb1A Rb1B Ag1 119.1(7) . 7_565 ?
Se3 Rb1B Ag1 88.5(6) 3_565 7_565 ?
Se4 Rb1B Ag1 63.9(3) 3_566 7_565 ?
Se2 Rb1B Ag1 38.50(15) 8_455 7_565 ?
Se2 Rb1B Ag1 125.4(6) . 7_565 ?
Rb2 Rb1B Ag1 59.7(4) 3_566 7_565 ?
Se1 Rb1B Ag1 71.41(11) 5 7_565 ?
Se1 Rb1B Ag1 158.7(7) 3_565 7_565 ?
Rb1A Rb1B Ag1 119.1(7) . 2_665 ?
Se3 Rb1B Ag1 88.5(6) 3_565 2_665 ?
Se4 Rb1B Ag1 63.9(3) 3_566 2_665 ?
Se2 Rb1B Ag1 125.4(6) 8_455 2_665 ?
Se2 Rb1B Ag1 38.50(15) . 2_665 ?
Rb2 Rb1B Ag1 59.7(4) 3_566 2_665 ?
Se1 Rb1B Ag1 158.7(7) 5 2_665 ?
Se1 Rb1B Ag1 71.41(11) 3_565 2_665 ?
Ag1 Rb1B Ag1 112.1(7) 7_565 2_665 ?
Rb1A Rb1B Sn1 93.1(12) . 5 ?
Se3 Rb1B Sn1 36.81(19) 3_565 5 ?
Se4 Rb1B Sn1 145.4(8) 3_566 5 ?
Se2 Rb1B Sn1 100.66(15) 8_455 5 ?
Se2 Rb1B Sn1 148.3(4) . 5 ?
Rb2 Rb1B Sn1 90.5(6) 3_566 5 ?
Se1 Rb1B Sn1 34.59(13) 5 5 ?
Se1 Rb1B Sn1 77.8(3) 3_565 5 ?
Ag1 Rb1B Sn1 83.6(3) 7_565 5 ?
Ag1 Rb1B Sn1 124.2(6) 2_665 5 ?
Rb1A Rb1B Sn1 93.1(12) . 3_565 ?
Se3 Rb1B Sn1 36.81(19) 3_565 3_565 ?
Se4 Rb1B Sn1 145.4(8) 3_566 3_565 ?
Se2 Rb1B Sn1 148.3(4) 8_455 3_565 ?
Se2 Rb1B Sn1 100.66(15) . 3_565 ?
Rb2 Rb1B Sn1 90.5(6) 3_566 3_565 ?
Se1 Rb1B Sn1 77.8(3) 5 3_565 ?
Se1 Rb1B Sn1 34.59(13) 3_565 3_565 ?
Ag1 Rb1B Sn1 124.2(6) 7_565 3_565 ?
Ag1 Rb1B Sn1 83.6(3) 2_665 3_565 ?
Sn1 Rb1B Sn1 47.9(2) 5 3_565 ?
O1 Rb2 O1 51.3(7) . 2_565 ?
O1 Rb2 O2A 76.1(17) . . ?
O1 Rb2 O2A 76.1(18) 2_565 . ?
O1 Rb2 Se3 81.5(6) . 1_556 ?
O1 Rb2 Se3 81.5(6) 2_565 1_556 ?
O2A Rb2 Se3 155.1(19) . 1_556 ?
O1 Rb2 Se2 137.2(5) . 7 ?
O1 Rb2 Se2 94.1(5) 2_565 7 ?
O2A Rb2 Se2 70.9(11) . 7 ?
Se3 Rb2 Se2 122.02(17) 1_556 7 ?
O1 Rb2 Se2 94.1(5) . . ?
O1 Rb2 Se2 137.2(5) 2_565 . ?
O2A Rb2 Se2 70.9(11) . . ?
Se3 Rb2 Se2 122.02(17) 1_556 . ?
Se2 Rb2 Se2 99.9(2) 7 . ?
O1 Rb2 Se1 62.3(3) . 3_566 ?
O1 Rb2 Se1 105.9(5) 2_565 3_566 ?
O2A Rb2 Se1 117.5(5) . 3_566 ?
Se3 Rb2 Se1 58.73(12) 1_556 3_566 ?
Se2 Rb2 Se1 159.5(3) 7 3_566 ?
Se2 Rb2 Se1 68.20(5) . 3_566 ?
O1 Rb2 Se1 105.9(5) . 6_456 ?
O1 Rb2 Se1 62.3(3) 2_565 6_456 ?
O2A Rb2 Se1 117.5(5) . 6_456 ?
Se3 Rb2 Se1 58.73(12) 1_556 6_456 ?
Se2 Rb2 Se1 68.20(5) 7 6_456 ?
Se2 Rb2 Se1 159.5(3) . 6_456 ?
Se1 Rb2 Se1 117.4(2) 3_566 6_456 ?
O1 Rb2 Se4 154.4(4) . . ?
O1 Rb2 Se4 154.4(4) 2_565 . ?
O2A Rb2 Se4 105.7(19) . . ?
Se3 Rb2 Se4 99.2(2) 1_556 . ?
Se2 Rb2 Se4 63.62(14) 7 . ?
Se2 Rb2 Se4 63.62(14) . . ?
Se1 Rb2 Se4 95.92(17) 3_566 . ?
Se1 Rb2 Se4 95.92(17) 6_456 . ?
O1 Rb2 Rb1B 123.9(6) . 4_656 ?
O1 Rb2 Rb1B 123.9(6) 2_565 4_656 ?
O2A Rb2 Rb1B 157.3(19) . 4_656 ?
Se3 Rb2 Rb1B 47.6(3) 1_556 4_656 ?
Se2 Rb2 Rb1B 95.1(3) 7 4_656 ?
Se2 Rb2 Rb1B 95.1(3) . 4_656 ?
Se1 Rb2 Rb1B 70.46(19) 3_566 4_656 ?
Se1 Rb2 Rb1B 70.46(19) 6_456 4_656 ?
Se4 Rb2 Rb1B 51.5(3) . 4_656 ?
O1 Rb2 Ag1 93.9(3) . 3_566 ?
O1 Rb2 Ag1 143.4(5) 2_565 3_566 ?
O2A Rb2 Ag1 109.7(8) . 3_566 ?
Se3 Rb2 Ag1 82.31(16) 1_556 3_566 ?
Se2 Rb2 Ag1 122.2(2) 7 3_566 ?
Se2 Rb2 Ag1 40.08(6) . 3_566 ?
Se1 Rb2 Ag1 38.40(6) 3_566 3_566 ?
Se1 Rb2 Ag1 131.8(3) 6_456 3_566 ?
Se4 Rb2 Ag1 61.02(13) . 3_566 ?
Rb1B Rb2 Ag1 62.05(15) 4_656 3_566 ?
O1 Rb2 Ag1 143.4(5) . 6_456 ?
O1 Rb2 Ag1 93.9(3) 2_565 6_456 ?
O2A Rb2 Ag1 109.7(8) . 6_456 ?
Se3 Rb2 Ag1 82.31(16) 1_556 6_456 ?
Se2 Rb2 Ag1 40.08(6) 7 6_456 ?
Se2 Rb2 Ag1 122.2(2) . 6_456 ?
Se1 Rb2 Ag1 131.8(3) 3_566 6_456 ?
Se1 Rb2 Ag1 38.40(6) 6_456 6_456 ?
Se4 Rb2 Ag1 61.02(13) . 6_456 ?
Rb1B Rb2 Ag1 62.05(15) 4_656 6_456 ?
Ag1 Rb2 Ag1 116.0(2) 3_566 6_456 ?
Rb2 O1 Rb2 101.0(9) 2_565 . ?
Rb2 O1 Rb1A 127.9(6) 2_565 1_556 ?
Rb2 O1 Rb1A 127.9(6) . 1_556 ?
Rb2 O2A Rb2 93(4) 2_565 . ?
O2B O2A Rb1A 51.5(18) . 2_565 ?
Rb2 O2A Rb1A 115.3(2) 2_565 2_565 ?
Rb2 O2A Rb1A 115.3(2) . 2_565 ?
Rb2 O2A Rb1A 115.3(2) 2_565 . ?
Rb2 O2A Rb1A 115.3(2) . . ?
Rb1A O2A Rb1A 103(4) 2_565 . ?
Rb1A O2B Rb1A 135(10) . 2_565 ?

loop_
_geom_bond_atom_site_label_1
_geom_bond_atom_site_label_2
_geom_bond_distance
_geom_bond_site_symmetry_2
_geom_bond_publ_flag
Sn1 Se1 2.480(2) . ?
Sn1 Se2 2.501(2) . ?
Sn1 Se4 2.570(2) . ?
Sn1 Se3 2.575(2) . ?
Ag1 Se2 2.582(2) 2_665 ?
Ag1 Se1 2.610(3) . ?
Ag1 Se2 2.678(3) 4_656 ?
Ag1 Ag1 3.185(3) 4_656 ?
Ag1 Ag1 3.185(3) 3_566 ?
Ag1 Ag1 3.208(3) 2_665 ?
Ag2 Se1 2.7012(19) 2_665 ?
Ag2 Se1 2.7012(19) 3_565 ?
Ag2 Se1 2.7012(19) . ?
Ag2 Se1 2.7012(19) 4_655 ?
Se2 Ag1 2.582(2) 2_665 ?
Se2 Ag1 2.678(3) 3_566 ?
Se3 Sn1 2.575(2) 7 ?
Se4 Sn1 2.570(2) 7 ?
Se1 Rb1A 3.862(5) 4_655 ?
Se1 Rb2 3.908(5) 4_656 ?
Se1 Rb1B 4.046(14) 4_655 ?
Se2 Rb1B 3.550(12) . ?
Se2 Rb1A 3.596(5) . ?
Se2 Rb2 3.761(6) . ?
Se3 Rb1B 3.10(3) 4_655 ?
Se3 Rb2 3.696(9) 1_554 ?
Se3 Rb1A 3.785(9) 4_655 ?
Se4 Rb1B 3.42(2) 4_656 ?
Se4 Rb2 3.918(10) . ?
Se4 Rb1A 3.962(10) 4_656 ?
Rb1A O2B 3.02(12) . ?
Rb1A O1 3.14(3) 1_554 ?
Rb1A O2A 3.56(9) . ?
Rb1A Se2 3.596(5) 8_455 ?
Rb1A Se3 3.785(9) 3_565 ?
Rb1A Se1 3.862(5) 5 ?
Rb1A Se1 3.862(5) 3_565 ?
Rb1A Se4 3.962(10) 3_566 ?
Rb1B Se3 3.10(3) 3_565 ?
Rb1B Se4 3.42(2) 3_566 ?
Rb1B Se2 3.550(12) 8_455 ?
Rb1B Se1 4.046(14) 5 ?
Rb1B Se1 4.046(14) 3_565 ?
Rb2 O1 3.08(2) . ?
Rb2 O1 3.08(2) 2_565 ?
Rb2 O2A 3.27(10) . ?
Rb2 Se3 3.696(9) 1_556 ?
Rb2 Se2 3.761(6) 7 ?
Rb2 Se1 3.908(5) 3_566 ?
Rb2 Se1 3.908(5) 6_456 ?
O1 Rb2 3.08(2) 2_565 ?
O1 Rb1A 3.14(3) 1_556 ?
O2A Rb2 3.27(10) 2_565 ?
O2A Rb1A 3.56(9) 2_565 ?
O2B Rb1A 3.02(12) 2_565 ?
Sn1 Rb1B 4.265(18) 4_655 ?
Ag1 Rb2 4.022(6) 4_656 ?
Ag1 Rb1B 4.113(18) 2_665 ?
Rb1B Rb2 3.96(4) 3_566 ?
Rb1B Ag1 4.113(18) 7_565 ?
Rb1B Ag1 4.113(18) 2_665 ?
Rb1B Sn1 4.265(18) 5 ?
Rb1B Sn1 4.265(18) 3_565 ?
Rb2 Rb1B 3.96(4) 4_656 ?
Rb2 Ag1 4.022(6) 3_566 ?
Rb2 Ag1 4.022(6) 6_456 ?
